data_4318544
loop_
_publ_author_name
'A. Chandrasekaran'
'Natalya V. Timosheva'
'Roberta O. Day'
'Robert R. Holmes'

_publ_section_title
;
 Pseudoheptacoordination and Pseudohexacoordination in
 Tris(2-N,N-dimethylbenzylamino)phosphane
;
_journal_name_full 'Inorganic Chemistry'
_journal_page_first 5235
_journal_page_last 5240
_journal_paper_doi 10.1021/ic020153i
_journal_volume 41
_journal_year 2002
_chemical_formula_sum 'C27 H36 N3 P'
_chemical_formula_weight 433.56
_chemical_name_systematic
; 
 ? 
;
_space_group_IT_number 4
_symmetry_cell_setting monoclinic
_symmetry_space_group_name_Hall 'P 2yb'
_symmetry_space_group_name_H-M 'P 1 21 1'
_atom_sites_solution_hydrogens geom
_atom_sites_solution_primary direct
_atom_sites_solution_secondary difmap
_audit_creation_method SHELXL-97
_cell_angle_alpha 90.00
_cell_angle_beta 93.5637(11)
_cell_angle_gamma 90.00
_cell_formula_units_Z 4
_cell_length_a 9.1686(3)
_cell_length_b 18.2790(5)
_cell_length_c 15.4814(6)
_cell_measurement_temperature 293(2)
_cell_volume 2589.55(15)
_computing_structure_refinement 'SHELXL-97 (Sheldrick, 1997)'
_computing_structure_solution 'SHELXS-97 (Sheldrick, 1990)'
_diffrn_ambient_temperature 293(2)
_diffrn_measured_fraction_theta_full 0.975
_diffrn_measured_fraction_theta_max 0.975
_diffrn_measurement_device_type KappaCCD
_diffrn_radiation_monochromator graphite
_diffrn_radiation_source 'fine-focus sealed tube'
_diffrn_radiation_type MoK\a
_diffrn_radiation_wavelength 0.71073
_diffrn_reflns_av_R_equivalents 0.0000
_diffrn_reflns_av_sigmaI/netI 0.0529
_diffrn_reflns_limit_h_max 10
_diffrn_reflns_limit_h_min -10
_diffrn_reflns_limit_k_max 21
_diffrn_reflns_limit_k_min -21
_diffrn_reflns_limit_l_max 18
_diffrn_reflns_limit_l_min -18
_diffrn_reflns_number 8688
_diffrn_reflns_theta_full 25.00
_diffrn_reflns_theta_max 25.00
_diffrn_reflns_theta_min 4.11
_exptl_absorpt_coefficient_mu 0.124
_exptl_absorpt_correction_T_max 0.9697
_exptl_absorpt_correction_T_min 0.9407
_exptl_absorpt_correction_type none
_exptl_crystal_colour colorless
_exptl_crystal_density_diffrn 1.112
_exptl_crystal_density_method 'not measured'
_exptl_crystal_description plate
_exptl_crystal_F_000 936
_exptl_crystal_size_max 0.50
_exptl_crystal_size_mid 0.25
_exptl_crystal_size_min 0.25
_refine_diff_density_max 0.197
_refine_diff_density_min -0.158
_refine_diff_density_rms 0.030
_refine_ls_abs_structure_details 'Flack H D (1983), Acta Cryst. A39, 876-881'
_refine_ls_abs_structure_Flack 0.34(7)
_refine_ls_extinction_method none
_refine_ls_goodness_of_fit_ref 1.297
_refine_ls_hydrogen_treatment mixed
_refine_ls_matrix_type full
_refine_ls_number_parameters 560
_refine_ls_number_reflns 8688
_refine_ls_number_restraints 1
_refine_ls_restrained_S_all 1.297
_refine_ls_R_factor_all 0.0712
_refine_ls_R_factor_gt 0.0478
_refine_ls_shift/su_max 0.003
_refine_ls_shift/su_mean 0.000
_refine_ls_structure_factor_coef Fsqd
_refine_ls_weighting_details 'calc w=1/[\s^2^(Fo^2^)+(0.0390P)^2^+0.0000P] where P=(Fo^2^+2Fc^2^)/3'
_refine_ls_weighting_scheme calc
_refine_ls_wR_factor_gt 0.0982
_refine_ls_wR_factor_ref 0.1065
_reflns_number_gt 6908
_reflns_number_total 8688
_reflns_threshold_expression >2sigma(I)
_cod_data_source_file ic020153i_s1_2.cif
_cod_data_source_block acp47
_cod_database_code 4318544

loop_
_symmetry_equiv_pos_as_xyz
'x, y, z'
'-x, y+1/2, -z'

loop_
_atom_site_label
_atom_site_type_symbol
_atom_site_fract_x
_atom_site_fract_y
_atom_site_fract_z
_atom_site_U_iso_or_equiv
_atom_site_adp_type
_atom_site_occupancy
_atom_site_symmetry_multiplicity
_atom_site_calc_flag
_atom_site_refinement_flags
_atom_site_disorder_assembly
_atom_site_disorder_group
P1 P 0.35755(6) 0.42394(4) 0.31795(5) 0.05593(19) Uani 1 1 d . . .
N1 N 0.1940(3) 0.29563(15) 0.39957(17) 0.0778(7) Uani 1 1 d . . .
N2 N 0.1564(3) 0.55500(15) 0.29403(19) 0.0768(7) Uani 1 1 d . . .
N3 N 0.6026(2) 0.48508(16) 0.44002(17) 0.0762(7) Uani 1 1 d . . .
C1 C 0.4792(3) 0.34317(15) 0.32355(18) 0.0586(7) Uani 1 1 d . . .
C2 C 0.5983(3) 0.33492(17) 0.2727(2) 0.0708(8) Uani 1 1 d . . .
H2 H 0.6142 0.3696 0.2303 0.085 Uiso 1 1 calc R . .
C3 C 0.6937(3) 0.2762(2) 0.2837(3) 0.0867(10) Uani 1 1 d . . .
H3 H 0.7713 0.2716 0.2482 0.104 Uiso 1 1 calc R . .
C4 C 0.6745(4) 0.2259(2) 0.3458(3) 0.0921(11) Uani 1 1 d . . .
H4 H 0.7396 0.1871 0.3536 0.111 Uiso 1 1 calc R . .
C5 C 0.5579(4) 0.23207(18) 0.3978(3) 0.0851(10) Uani 1 1 d . . .
H5 H 0.5450 0.1971 0.4402 0.102 Uiso 1 1 calc R . .
C6 C 0.4591(3) 0.29008(16) 0.3876(2) 0.0663(8) Uani 1 1 d . . .
C7 C 0.3351(3) 0.29606(19) 0.4462(2) 0.0749(8) Uani 1 1 d . . .
H7A H 0.3403 0.2555 0.4867 0.090 Uiso 1 1 calc R . .
H7B H 0.3456 0.3410 0.4793 0.090 Uiso 1 1 calc R . .
C8 C 0.0768(4) 0.3178(3) 0.4529(3) 0.1150(14) Uani 1 1 d . . .
H8A H 0.1002 0.3643 0.4791 0.172 Uiso 1 1 calc R . .
H8B H 0.0654 0.2819 0.4972 0.172 Uiso 1 1 calc R . .
H8C H -0.0126 0.3219 0.4175 0.172 Uiso 1 1 calc R . .
C9 C 0.1624(5) 0.2264(2) 0.3581(3) 0.1127(14) Uani 1 1 d . . .
H9A H 0.0687 0.2288 0.3270 0.169 Uiso 1 1 calc R . .
H9B H 0.1614 0.1886 0.4011 0.169 Uiso 1 1 calc R . .
H9C H 0.2362 0.2157 0.3185 0.169 Uiso 1 1 calc R . .
C11 C 0.2142(3) 0.39669(16) 0.23526(18) 0.0589(7) Uani 1 1 d . . .
C12 C 0.2283(3) 0.33806(17) 0.1790(2) 0.0713(8) Uani 1 1 d . . .
H12 H 0.3142 0.3109 0.1826 0.086 Uiso 1 1 calc R . .
C13 C 0.1189(4) 0.3191(2) 0.1183(2) 0.0916(10) Uani 1 1 d . . .
H13 H 0.1316 0.2798 0.0813 0.110 Uiso 1 1 calc R . .
C14 C -0.0095(4) 0.3584(3) 0.1126(3) 0.1084(13) Uani 1 1 d . . .
H14 H -0.0833 0.3466 0.0711 0.130 Uiso 1 1 calc R . .
C15 C -0.0272(3) 0.4152(2) 0.1687(3) 0.0931(11) Uani 1 1 d . . .
H15 H -0.1147 0.4411 0.1652 0.112 Uiso 1 1 calc R . .
C16 C 0.0818(3) 0.43526(17) 0.23079(19) 0.0676(7) Uani 1 1 d . . .
C17 C 0.0538(3) 0.49454(19) 0.2938(2) 0.0774(9) Uani 1 1 d . . .
H17A H -0.0439 0.5135 0.2809 0.093 Uiso 1 1 calc R . .
H17B H 0.0566 0.4736 0.3515 0.093 Uiso 1 1 calc R . .
C18 C 0.1400(4) 0.6025(2) 0.3686(3) 0.1029(12) Uani 1 1 d . . .
H18A H 0.1489 0.5740 0.4207 0.154 Uiso 1 1 calc R . .
H18B H 0.0456 0.6254 0.3637 0.154 Uiso 1 1 calc R . .
H18C H 0.2146 0.6394 0.3704 0.154 Uiso 1 1 calc R . .
C19 C 0.1459(5) 0.5953(2) 0.2136(3) 0.1130(14) Uani 1 1 d . . .
H19A H 0.1559 0.5623 0.1662 0.170 Uiso 1 1 calc R . .
H19B H 0.2221 0.6313 0.2141 0.170 Uiso 1 1 calc R . .
H19C H 0.0526 0.6192 0.2071 0.170 Uiso 1 1 calc R . .
C21 C 0.4654(3) 0.48645(15) 0.25377(19) 0.0572(7) Uani 1 1 d . . .
C22 C 0.4629(3) 0.48493(17) 0.1631(2) 0.0669(8) Uani 1 1 d . . .
H22 H 0.4040 0.4507 0.1334 0.080 Uiso 1 1 calc R . .
C23 C 0.5449(3) 0.5326(2) 0.1164(2) 0.0833(10) Uani 1 1 d . . .
H23 H 0.5425 0.5296 0.0564 0.100 Uiso 1 1 calc R . .
C24 C 0.6299(4) 0.5843(2) 0.1595(3) 0.0899(11) Uani 1 1 d . . .
H24 H 0.6855 0.6167 0.1289 0.108 Uiso 1 1 calc R . .
C25 C 0.6323(3) 0.58789(19) 0.2481(3) 0.0839(10) Uani 1 1 d . . .
H25 H 0.6896 0.6235 0.2766 0.101 Uiso 1 1 calc R . .
C26 C 0.5525(3) 0.54059(15) 0.2966(2) 0.0645(8) Uani 1 1 d . . .
C27 C 0.5520(3) 0.54918(17) 0.3933(2) 0.0748(8) Uani 1 1 d . . .
H27A H 0.6137 0.5903 0.4110 0.090 Uiso 1 1 calc R . .
H27B H 0.4534 0.5603 0.4085 0.090 Uiso 1 1 calc R . .
C28 C 0.5725(4) 0.4907(3) 0.5303(3) 0.1332(18) Uani 1 1 d . . .
H28A H 0.4720 0.5040 0.5351 0.200 Uiso 1 1 calc R . .
H28B H 0.6344 0.5274 0.5577 0.200 Uiso 1 1 calc R . .
H28C H 0.5911 0.4445 0.5582 0.200 Uiso 1 1 calc R . .
C29 C 0.7520(3) 0.4667(3) 0.4307(3) 0.1066(13) Uani 1 1 d . . .
H29A H 0.7758 0.4228 0.4626 0.160 Uiso 1 1 calc R . .
H29B H 0.8133 0.5060 0.4525 0.160 Uiso 1 1 calc R . .
H29C H 0.7674 0.4589 0.3706 0.160 Uiso 1 1 calc R . .
P2 P -0.11117(6) 0.43633(3) -0.18166(4) 0.04992(17) Uani 1 1 d . . .
N4 N 0.0610(2) 0.55837(13) -0.09248(16) 0.0671(6) Uani 1 1 d . . .
N5 N 0.1099(2) 0.31817(13) -0.20800(17) 0.0688(7) Uani 1 1 d . . .
N6 N -0.4494(2) 0.29575(13) -0.06926(16) 0.0665(6) Uani 1 1 d . . .
C1A C -0.2365(2) 0.51507(14) -0.17238(17) 0.0508(6) Uani 1 1 d . . .
C2A C -0.3650(3) 0.52281(15) -0.22563(19) 0.0590(7) Uani 1 1 d . . .
H2A H -0.3870 0.4886 -0.2689 0.071 Uiso 1 1 calc R . .
C3A C -0.4597(3) 0.58072(17) -0.2148(2) 0.0723(9) Uani 1 1 d . . .
H3A H -0.5445 0.5851 -0.2505 0.087 Uiso 1 1 calc R . .
C4A C -0.4280(4) 0.63126(18) -0.1514(2) 0.0815(10) Uani 1 1 d . . .
H4A H -0.4906 0.6706 -0.1447 0.098 Uiso 1 1 calc R . .
C5A C -0.3035(3) 0.62407(16) -0.0976(2) 0.0726(8) Uani 1 1 d . . .
H5A H -0.2834 0.6585 -0.0542 0.087 Uiso 1 1 calc R . .
C6A C -0.2081(3) 0.56662(15) -0.10687(18) 0.0583(7) Uani 1 1 d . . .
C7A C -0.0724(3) 0.56080(17) -0.04672(19) 0.0689(8) Uani 1 1 d . . .
H7A1 H -0.0683 0.6024 -0.0078 0.083 Uiso 1 1 calc R . .
H7A2 H -0.0786 0.5169 -0.0119 0.083 Uiso 1 1 calc R . .
C8A C 0.0880(4) 0.62688(19) -0.1365(2) 0.0882(10) Uani 1 1 d . . .
H8A1 H 0.1767 0.6230 -0.1660 0.132 Uiso 1 1 calc R . .
H8A2 H 0.0971 0.6658 -0.0948 0.132 Uiso 1 1 calc R . .
H8A3 H 0.0080 0.6371 -0.1777 0.132 Uiso 1 1 calc R . .
C9A C 0.1863(3) 0.5368(2) -0.0352(2) 0.0949(11) Uani 1 1 d . . .
H9A1 H 0.2727 0.5361 -0.0671 0.142 Uiso 1 1 calc R . .
H9A2 H 0.1696 0.4889 -0.0123 0.142 Uiso 1 1 calc R . .
H9A3 H 0.1988 0.5712 0.0115 0.142 Uiso 1 1 calc R . .
C11A C 0.0091(2) 0.46960(13) -0.26398(17) 0.0512(6) Uani 1 1 d . . .
C12A C -0.0330(3) 0.52347(15) -0.32420(19) 0.0613(7) Uani 1 1 d . . .
H12A H -0.1257 0.5440 -0.3228 0.074 Uiso 1 1 calc R . .
C13A C 0.0578(3) 0.54717(18) -0.3854(2) 0.0768(9) Uani 1 1 d . . .
H13A H 0.0265 0.5829 -0.4251 0.092 Uiso 1 1 calc R . .
C14A C 0.1955(4) 0.5178(2) -0.3876(3) 0.0906(11) Uani 1 1 d . . .
H14A H 0.2580 0.5336 -0.4289 0.109 Uiso 1 1 calc R . .
C15A C 0.2408(3) 0.46446(19) -0.3281(2) 0.0808(9) Uani 1 1 d . . .
H15A H 0.3338 0.4445 -0.3301 0.097 Uiso 1 1 calc R . .
C16A C 0.1496(2) 0.44048(15) -0.26563(18) 0.0580(7) Uani 1 1 d . . .
C17A C 0.2003(3) 0.38339(16) -0.2010(2) 0.0682(8) Uani 1 1 d . . .
H17C H 0.3007 0.3704 -0.2102 0.082 Uiso 1 1 calc R . .
H17D H 0.1975 0.4034 -0.1431 0.082 Uiso 1 1 calc R . .
C18A C 0.1355(4) 0.2772(2) -0.2846(3) 0.0964(12) Uani 1 1 d . . .
H18D H 0.1228 0.3085 -0.3343 0.145 Uiso 1 1 calc R . .
H18E H 0.0674 0.2373 -0.2903 0.145 Uiso 1 1 calc R . .
H18F H 0.2334 0.2583 -0.2805 0.145 Uiso 1 1 calc R . .
C19A C 0.1239(5) 0.2742(2) -0.1306(3) 0.1108(14) Uani 1 1 d . . .
H19D H 0.1069 0.3040 -0.0812 0.166 Uiso 1 1 calc R . .
H19E H 0.2207 0.2539 -0.1243 0.166 Uiso 1 1 calc R . .
H19F H 0.0536 0.2352 -0.1347 0.166 Uiso 1 1 calc R . .
C21A C -0.2293(2) 0.37221(13) -0.24572(17) 0.0475(6) Uani 1 1 d . . .
C22A C -0.2089(3) 0.35555(15) -0.33135(18) 0.0595(7) Uani 1 1 d . . .
H22A H -0.1363 0.3798 -0.3594 0.071 Uiso 1 1 calc R . .
C23A C -0.2943(3) 0.30348(17) -0.3768(2) 0.0717(8) Uani 1 1 d . . .
H23A H -0.2777 0.2927 -0.4341 0.086 Uiso 1 1 calc R . .
C24A C -0.4026(3) 0.26849(17) -0.3361(2) 0.0705(8) Uani 1 1 d . . .
H24A H -0.4616 0.2344 -0.3661 0.085 Uiso 1 1 calc R . .
C25A C -0.4244(3) 0.28350(16) -0.2513(2) 0.0646(8) Uani 1 1 d . . .
H25A H -0.4971 0.2585 -0.2241 0.077 Uiso 1 1 calc R . .
C26A C -0.3410(3) 0.33497(14) -0.20483(18) 0.0531(6) Uani 1 1 d . . .
C27A C -0.3759(3) 0.35307(17) -0.11341(19) 0.0669(8) Uani 1 1 d . . .
H27C H -0.2855 0.3647 -0.0804 0.080 Uiso 1 1 calc R . .
H27D H -0.4367 0.3965 -0.1145 0.080 Uiso 1 1 calc R . .
C28A C -0.3516(5) 0.2339(2) -0.0494(3) 0.1026(12) Uani 1 1 d . . .
H28D H -0.4037 0.1964 -0.0207 0.154 Uiso 1 1 calc R . .
H28E H -0.2701 0.2500 -0.0123 0.154 Uiso 1 1 calc R . .
H28F H -0.3170 0.2147 -0.1021 0.154 Uiso 1 1 calc R . .
C29A C -0.5111(4) 0.3228(2) 0.0081(2) 0.0992(11) Uani 1 1 d . . .
H29D H -0.5591 0.2835 0.0361 0.149 Uiso 1 1 calc R . .
H29E H -0.5806 0.3607 -0.0070 0.149 Uiso 1 1 calc R . .
H29F H -0.4346 0.3422 0.0467 0.149 Uiso 1 1 calc R . .

loop_
_atom_site_aniso_label
_atom_site_aniso_U_11
_atom_site_aniso_U_22
_atom_site_aniso_U_33
_atom_site_aniso_U_23
_atom_site_aniso_U_13
_atom_site_aniso_U_12
P1 0.0500(3) 0.0604(4) 0.0575(4) 0.0035(4) 0.0038(3) 0.0014(3)
N1 0.0760(16) 0.0862(19) 0.0709(18) 0.0028(15) 0.0011(13) -0.0145(14)
N2 0.0747(15) 0.0750(17) 0.083(2) 0.0172(16) 0.0207(13) 0.0115(14)
N3 0.0609(14) 0.099(2) 0.0689(18) 0.0044(15) 0.0044(12) 0.0130(13)
C1 0.0537(15) 0.0577(17) 0.0631(19) -0.0072(15) -0.0072(13) -0.0006(12)
C2 0.0642(18) 0.0667(18) 0.081(2) -0.0031(17) 0.0035(15) 0.0053(15)
C3 0.0655(19) 0.081(2) 0.113(3) -0.015(2) 0.0006(18) 0.0138(17)
C4 0.079(2) 0.063(2) 0.130(4) -0.008(2) -0.023(2) 0.0164(17)
C5 0.087(2) 0.062(2) 0.102(3) 0.0088(19) -0.026(2) -0.0028(17)
C6 0.0647(17) 0.0584(17) 0.074(2) 0.0040(16) -0.0138(14) -0.0063(14)
C7 0.085(2) 0.076(2) 0.063(2) 0.0145(17) -0.0061(16) -0.0117(16)
C8 0.095(2) 0.142(4) 0.110(3) 0.004(3) 0.028(2) -0.013(3)
C9 0.101(3) 0.111(3) 0.125(4) -0.010(3) -0.002(2) -0.039(2)
C11 0.0543(15) 0.0659(17) 0.0568(18) 0.0086(15) 0.0059(12) -0.0045(13)
C12 0.0690(18) 0.074(2) 0.070(2) -0.0033(17) -0.0037(15) -0.0046(15)
C13 0.094(3) 0.087(2) 0.092(3) -0.004(2) -0.0107(19) -0.015(2)
C14 0.086(3) 0.129(4) 0.105(3) 0.004(3) -0.032(2) -0.028(3)
C15 0.0562(17) 0.111(3) 0.110(3) 0.013(3) -0.0142(17) -0.0034(18)
C16 0.0514(15) 0.0756(19) 0.076(2) 0.0150(18) 0.0059(13) -0.0005(15)
C17 0.0556(16) 0.086(2) 0.092(3) 0.015(2) 0.0141(15) 0.0155(16)
C18 0.124(3) 0.089(3) 0.097(3) -0.003(2) 0.019(2) 0.012(2)
C19 0.148(4) 0.096(3) 0.097(3) 0.035(3) 0.021(3) 0.018(2)
C21 0.0515(14) 0.0580(16) 0.062(2) 0.0029(14) 0.0035(12) 0.0054(12)
C22 0.0615(16) 0.0729(19) 0.066(2) 0.0054(16) 0.0046(14) -0.0047(14)
C23 0.084(2) 0.100(3) 0.067(2) 0.023(2) 0.0124(17) -0.008(2)
C24 0.085(2) 0.088(3) 0.097(3) 0.029(2) 0.008(2) -0.0189(19)
C25 0.078(2) 0.069(2) 0.102(3) 0.011(2) -0.0086(19) -0.0191(16)
C26 0.0605(16) 0.0557(17) 0.077(2) 0.0073(15) -0.0019(14) -0.0012(13)
C27 0.080(2) 0.070(2) 0.073(2) -0.0070(17) -0.0057(16) -0.0021(16)
C28 0.121(3) 0.213(5) 0.068(3) 0.025(3) 0.023(2) 0.064(3)
C29 0.0594(18) 0.162(4) 0.099(3) 0.008(3) 0.0059(17) 0.025(2)
P2 0.0461(3) 0.0515(4) 0.0512(4) 0.0005(3) -0.0040(3) 0.0000(3)
N4 0.0646(14) 0.0719(16) 0.0630(16) -0.0032(13) -0.0106(12) -0.0109(11)
N5 0.0656(14) 0.0575(15) 0.0809(19) -0.0009(14) -0.0146(12) 0.0046(11)
N6 0.0658(13) 0.0665(15) 0.0683(17) 0.0039(13) 0.0123(12) -0.0063(12)
C1A 0.0450(13) 0.0514(15) 0.0563(17) 0.0019(13) 0.0048(11) -0.0015(11)
C2A 0.0534(15) 0.0613(16) 0.062(2) -0.0046(14) -0.0013(13) 0.0055(12)
C3A 0.0599(17) 0.0687(19) 0.087(2) -0.0019(18) -0.0049(15) 0.0139(15)
C4A 0.075(2) 0.0622(19) 0.108(3) -0.010(2) 0.0114(19) 0.0153(16)
C5A 0.082(2) 0.0595(18) 0.077(2) -0.0180(16) 0.0104(17) 0.0033(15)
C6A 0.0609(16) 0.0563(17) 0.0578(18) -0.0039(14) 0.0039(12) -0.0079(13)
C7A 0.0773(18) 0.0660(18) 0.062(2) -0.0108(15) -0.0024(15) -0.0074(15)
C8A 0.081(2) 0.079(2) 0.103(3) 0.007(2) -0.0081(18) -0.0193(17)
C9A 0.0737(19) 0.103(3) 0.104(3) -0.011(2) -0.0270(19) -0.0045(18)
C11A 0.0459(13) 0.0486(14) 0.0584(17) -0.0026(13) -0.0034(11) -0.0026(11)
C12A 0.0558(15) 0.0649(17) 0.0640(19) 0.0053(15) 0.0094(13) 0.0058(13)
C13A 0.0710(19) 0.077(2) 0.084(2) 0.0180(18) 0.0152(16) 0.0060(16)
C14A 0.072(2) 0.102(3) 0.101(3) 0.019(2) 0.0284(19) -0.0026(19)
C15A 0.0512(16) 0.091(2) 0.101(3) 0.002(2) 0.0128(16) 0.0026(15)
C16A 0.0461(13) 0.0559(16) 0.0713(18) -0.0032(15) -0.0025(12) -0.0016(12)
C17A 0.0459(14) 0.0662(19) 0.091(2) -0.0034(16) -0.0092(14) 0.0067(12)
C18A 0.098(2) 0.071(2) 0.117(3) -0.021(2) -0.014(2) 0.0100(18)
C19A 0.119(3) 0.085(3) 0.124(4) 0.028(3) -0.024(3) -0.008(2)
C21A 0.0451(13) 0.0482(14) 0.0486(16) 0.0009(12) -0.0014(11) 0.0050(10)
C22A 0.0595(15) 0.0654(17) 0.0532(18) -0.0024(14) 0.0004(12) -0.0024(13)
C23A 0.0815(19) 0.077(2) 0.0555(19) -0.0088(16) -0.0019(15) -0.0052(16)
C24A 0.0661(17) 0.072(2) 0.072(2) -0.0138(17) -0.0086(16) -0.0078(15)
C25A 0.0548(16) 0.0680(18) 0.070(2) -0.0051(16) 0.0004(14) -0.0078(13)
C26A 0.0525(14) 0.0519(15) 0.0542(17) -0.0044(13) -0.0009(12) 0.0005(12)
C27A 0.0685(17) 0.0660(18) 0.067(2) -0.0033(15) 0.0068(14) -0.0075(14)
C28A 0.126(3) 0.082(2) 0.099(3) 0.014(2) -0.004(2) 0.008(2)
C29A 0.103(2) 0.114(3) 0.084(3) -0.002(2) 0.037(2) -0.013(2)

loop_
_atom_type_symbol
_atom_type_description
_atom_type_scat_dispersion_real
_atom_type_scat_dispersion_imag
_atom_type_scat_source
C C 0.0033 0.0016 'International Tables Vol C Tables 4.2.6.8 and 6.1.1.4'
H H 0.0000 0.0000 'International Tables Vol C Tables 4.2.6.8 and 6.1.1.4'
N N 0.0061 0.0033 'International Tables Vol C Tables 4.2.6.8 and 6.1.1.4'
P P 0.1023 0.0942 'International Tables Vol C Tables 4.2.6.8 and 6.1.1.4'

loop_
_geom_angle_atom_site_label_1
_geom_angle_atom_site_label_2
_geom_angle_atom_site_label_3
_geom_angle
_geom_angle_site_symmetry_1
_geom_angle_site_symmetry_3
_geom_angle_publ_flag
C1 P1 C11 102.62(12) . . y
C1 P1 C21 100.26(12) . . y
C11 P1 C21 100.16(12) . . y
C1 P1 N1 71.44(10) . . y
C11 P1 N1 74.72(10) . . y
C21 P1 N1 168.56(11) . . y
C1 P1 N2 175.66(11) . . y
C11 P1 N2 74.15(11) . . y
C21 P1 N2 77.69(9) . . y
C1 P1 N3 81.08(10) . . y
C11 P1 N3 172.84(10) . . y
C21 P1 N3 73.02(10) . . y
N1 P1 N2 110.02(7) . . y
N1 P1 N3 112.38(7) . . y
N2 P1 N3 101.82(8) . . y
C9 N1 C7 112.2(3) . . ?
C9 N1 C8 111.3(3) . . ?
C7 N1 C8 112.7(3) . . ?
C7 N1 P1 76.01(16) . . y
C8 N1 P1 114.5(2) . . y
C9 N1 P1 125.0(2) . . y
C19 N2 C17 112.2(3) . . ?
C19 N2 C18 111.9(3) . . ?
C17 N2 C18 110.9(3) . . ?
C17 N2 P1 77.74(15) . . y
C18 N2 P1 117.7(2) . . y
C19 N2 P1 121.1(2) . . y
C29 N3 C27 115.0(3) . . ?
C29 N3 C28 110.9(3) . . ?
C27 N3 C28 110.7(3) . . ?
C27 N3 P1 77.59(16) . . y
C28 N3 P1 116.6(2) . . y
C29 N3 P1 121.7(2) . . y
C2 C1 C6 117.7(3) . . ?
C2 C1 P1 123.5(2) . . ?
C6 C1 P1 118.6(2) . . ?
C3 C2 C1 121.6(3) . . ?
C4 C3 C2 120.4(3) . . ?
C3 C4 C5 119.9(3) . . ?
C4 C5 C6 121.1(3) . . ?
C5 C6 C1 119.3(3) . . ?
C5 C6 C7 119.8(3) . . ?
C1 C6 C7 120.8(3) . . ?
N1 C7 C6 112.7(3) . . ?
C12 C11 C16 118.1(3) . . ?
C12 C11 P1 123.5(2) . . ?
C16 C11 P1 118.4(2) . . ?
C13 C12 C11 122.0(3) . . ?
C12 C13 C14 119.7(4) . . ?
C15 C14 C13 119.4(3) . . ?
C14 C15 C16 121.9(3) . . ?
C15 C16 C11 119.0(3) . . ?
C15 C16 C17 119.9(3) . . ?
C11 C16 C17 121.1(3) . . ?
N2 C17 C16 114.7(2) . . ?
C22 C21 C26 117.3(3) . . ?
C22 C21 P1 123.5(2) . . ?
C26 C21 P1 119.2(2) . . ?
C23 C22 C21 122.3(3) . . ?
C24 C23 C22 119.4(3) . . ?
C23 C24 C25 119.5(3) . . ?
C24 C25 C26 122.5(3) . . ?
C25 C26 C21 119.0(3) . . ?
C25 C26 C27 120.6(3) . . ?
C21 C26 C27 120.3(3) . . ?
N3 C27 C26 113.2(3) . . ?
C1A P2 C11A 101.44(11) . . y
C1A P2 C21A 100.91(10) . . y
C11A P2 C21A 101.24(11) . . y
C1A P2 N4 72.52(9) . . y
C11A P2 N4 75.73(9) . . y
C21A P2 N4 171.76(9) . . y
C1A P2 N5 174.25(10) . . y
C11A P2 N5 72.87(9) . . y
C21A P2 N5 81.29(9) . . y
N4 P2 N5 104.79(6) . . y
C7A N4 C8A 112.0(2) . . ?
C7A N4 C9A 111.5(2) . . ?
C8A N4 C9A 111.5(2) . . ?
C7A N4 P2 79.23(15) . . y
C8A N4 P2 121.45(19) . . y
C9A N4 P2 116.59(19) . . y
C18A N5 C19A 112.6(3) . . ?
C18A N5 C17A 111.6(3) . . ?
C19A N5 C17A 112.0(2) . . ?
C17A N5 P2 77.68(14) . . y
C18A N5 P2 129.33(19) . . y
C19A N5 P2 108.3(2) . . y
C27A N6 C29A 111.3(3) . . ?
C27A N6 C28A 111.3(2) . . ?
C29A N6 C28A 110.9(3) . . ?
C6A C1A C2A 118.1(2) . . ?
C6A C1A P2 119.44(18) . . ?
C2A C1A P2 122.4(2) . . ?
C3A C2A C1A 121.0(3) . . ?
C4A C3A C2A 119.8(3) . . ?
C3A C4A C5A 120.1(3) . . ?
C4A C5A C6A 121.1(3) . . ?
C5A C6A C1A 119.9(2) . . ?
C5A C6A C7A 119.5(3) . . ?
C1A C6A C7A 120.6(2) . . ?
N4 C7A C6A 112.8(2) . . ?
C12A C11A C16A 118.4(2) . . ?
C12A C11A P2 122.92(19) . . ?
C16A C11A P2 118.7(2) . . ?
C13A C12A C11A 122.0(3) . . ?
C12A C13A C14A 119.5(3) . . ?
C13A C14A C15A 119.7(3) . . ?
C14A C15A C16A 121.1(3) . . ?
C15A C16A C11A 119.3(3) . . ?
C15A C16A C17A 120.6(2) . . ?
C11A C16A C17A 120.1(2) . . ?
N5 C17A C16A 111.7(2) . . ?
C22A C21A C26A 117.9(2) . . ?
C22A C21A P2 123.08(19) . . ?
C26A C21A P2 118.92(19) . . ?
C21A C22A C23A 121.9(3) . . ?
C24A C23A C22A 119.2(3) . . ?
C25A C24A C23A 120.1(3) . . ?
C24A C25A C26A 121.7(3) . . ?
C25A C26A C21A 119.2(3) . . ?
C25A C26A C27A 119.6(2) . . ?
C21A C26A C27A 121.2(2) . . ?
N6 C27A C26A 114.7(2) . . ?

loop_
_geom_bond_atom_site_label_1
_geom_bond_atom_site_label_2
_geom_bond_distance
_geom_bond_site_symmetry_2
_geom_bond_publ_flag
P1 C1 1.849(3) . y
P1 C11 1.845(3) . y
P1 C21 1.842(3) . y
P1 N1 3.095(3) . y
P1 N2 3.032(3) . y
P1 N3 3.056(3) . y
N1 C9 1.440(5) . ?
N1 C7 1.441(4) . ?
N1 C8 1.453(4) . ?
N2 C19 1.445(4) . ?
N2 C17 1.451(4) . ?
N2 C18 1.460(4) . ?
N3 C29 1.426(4) . ?
N3 C27 1.439(4) . ?
N3 C28 1.446(4) . ?
C1 C2 1.394(4) . ?
C1 C6 1.408(4) . ?
C2 C3 1.388(4) . ?
C3 C4 1.351(5) . ?
C4 C5 1.382(5) . ?
C5 C6 1.397(4) . ?
C6 C7 1.502(4) . ?
C11 C12 1.392(4) . ?
C11 C16 1.402(4) . ?
C12 C13 1.375(4) . ?
C13 C14 1.378(5) . ?
C14 C15 1.369(5) . ?
C15 C16 1.392(4) . ?
C16 C17 1.491(4) . ?
C21 C22 1.402(4) . ?
C21 C26 1.411(4) . ?
C22 C23 1.384(4) . ?
C23 C24 1.371(5) . ?
C24 C25 1.372(5) . ?
C25 C26 1.384(4) . ?
C26 C27 1.504(4) . ?
P2 C1A 1.853(2) . y
P2 C11A 1.840(3) . y
P2 C21A 1.843(2) . y
P2 N4 3.017(2) . y
P2 N5 3.007(2) . y
P2 N6 4.463(2) . y
N4 C7A 1.452(4) . ?
N4 C8A 1.454(4) . ?
N4 C9A 1.461(4) . ?
N5 C18A 1.435(4) . ?
N5 C19A 1.443(4) . ?
N5 C17A 1.452(4) . ?
N6 C27A 1.441(3) . ?
N6 C29A 1.443(4) . ?
N6 C28A 1.464(4) . ?
C1A C6A 1.397(4) . ?
C1A C2A 1.402(3) . ?
C2A C3A 1.386(4) . ?
C3A C4A 1.365(4) . ?
C4A C5A 1.377(4) . ?
C5A C6A 1.380(4) . ?
C6A C7A 1.511(4) . ?
C11A C12A 1.394(4) . ?
C11A C16A 1.395(3) . ?
C12A C13A 1.370(4) . ?
C13A C14A 1.374(4) . ?
C14A C15A 1.387(5) . ?
C15A C16A 1.389(4) . ?
C16A C17A 1.499(4) . ?
C21A C22A 1.384(4) . ?
C21A C26A 1.412(3) . ?
C22A C23A 1.394(4) . ?
C23A C24A 1.368(4) . ?
C24A C25A 1.368(4) . ?
C25A C26A 1.385(4) . ?
C26A C27A 1.507(4) . ?
